data_1549171
loop_
_publ_author_name
'Zorina-Tikhonova, Ekaterina N.'
'Chistyakov, Aleksandr S.'
'Kiskin, Mikhail A.'
'Sidorov, Aleksei A.'
'Dorovatovskii, Pavel V.'
'Zubavichus, Yan V.'
'Voronova, Eugenia D.'
'Godovikov, Ivan A.'
'Korlyukov, Alexander A.'
'Eremenko, Igor L.'
'Vologzhanina, Anna V.'

_publ_section_title
;
 Exploitation of knowledge databases in the synthesis of zinc(II)
 malonates with photo-sensitive and photo-insensitive
 <i>N</i>,<i>N</i>'-containing linkers
;
_journal_issue 3
_journal_name_full IUCrJ
_journal_page_first
;
;
_journal_paper_doi 10.1107/S2052252518001641
_journal_volume 5
_journal_year 2018
_chemical_formula_moiety 'C24 H28 N4 O4 Zn, 2(C7 H10 O4)'
_chemical_formula_sum 'C38 H48 N4 O12 Zn'
_chemical_formula_weight 818.17
_chemical_name_systematic
;
Catena(1,2-Bis(4-pyridine)ethylene-N)-tetraaqua-zinc(II) (mu-tetrakis(4-pyridyl)
cyclobutane-N,N')-tetraaqua-zinc(II) tetrakis(hydrogen diethylmalonate)
;
_space_group_crystal_system monoclinic
_space_group_IT_number 15
_space_group_name_Hall '-C 2yc'
_space_group_name_H-M_alt 'C 1 2/c 1'
_symmetry_space_group_name_Hall '-C 2yc'
_symmetry_space_group_name_H-M 'C 1 2/c 1'
_atom_sites_solution_hydrogens mixed
_atom_sites_solution_primary dual
_audit_creation_date 2016-10-28
_audit_creation_method
;
Olex2 1.2
(compiled 2016.09.09 svn.r3337 for OlexSys, GUI svn.r5227)
;
_cell_angle_alpha 90
_cell_angle_beta 110.021(1)
_cell_angle_gamma 90
_cell_formula_units_Z 4
_cell_length_a 26.8028(19)
_cell_length_b 6.8933(5)
_cell_length_c 23.0690(17)
_cell_measurement_reflns_used 3655
_cell_measurement_temperature 120
_cell_measurement_theta_max 30.43
_cell_measurement_theta_min 2.87
_cell_volume 4004.6(5)
_computing_molecular_graphics 'Olex2 (Dolomanov et al., 2009)'
_computing_publication_material 'Olex2 (Dolomanov et al., 2009)'
_computing_structure_refinement 'XL (Sheldrick, 2008)'
_computing_structure_solution 'ShelXT (Sheldrick, 2015)'
_diffrn_ambient_temperature 120
_diffrn_measured_fraction_theta_full 0.998
_diffrn_measured_fraction_theta_max 0.994
_diffrn_measurement_device_type 'Bruker APEX-II CCD'
_diffrn_measurement_method '\f and \w scans'
_diffrn_radiation_type MoK\a
_diffrn_radiation_wavelength 0.71073
_diffrn_reflns_av_R_equivalents 0.0499
_diffrn_reflns_av_unetI/netI 0.0461
_diffrn_reflns_Laue_measured_fraction_full 0.998
_diffrn_reflns_Laue_measured_fraction_max 0.994
_diffrn_reflns_limit_h_max 38
_diffrn_reflns_limit_h_min -38
_diffrn_reflns_limit_k_max 9
_diffrn_reflns_limit_k_min -9
_diffrn_reflns_limit_l_max 32
_diffrn_reflns_limit_l_min -33
_diffrn_reflns_number 25740
_diffrn_reflns_point_group_measured_fraction_full 0.998
_diffrn_reflns_point_group_measured_fraction_max 0.994
_diffrn_reflns_theta_full 26.000
_diffrn_reflns_theta_max 30.630
_diffrn_reflns_theta_min 1.617
_diffrn_standards_number 0
_exptl_absorpt_coefficient_mu 0.679
_exptl_absorpt_correction_T_max 0.3368
_exptl_absorpt_correction_T_min 0.2936
_exptl_absorpt_correction_type multi-scan
_exptl_absorpt_process_details
;
SADABS-2014/5 (Bruker,2014/5) was used for absorption correction.
wR2(int) was 0.0672 before and 0.0464 after correction.
The Ratio of minimum to maximum transmission is 0.8717.
The \l/2 correction factor is 0.00150.
;
_exptl_crystal_colour colourless
_exptl_crystal_colour_primary colourless
_exptl_crystal_density_diffrn 1.357
_exptl_crystal_description prism
_exptl_crystal_F_000 1720
_exptl_crystal_size_max 0.68
_exptl_crystal_size_mid 0.35
_exptl_crystal_size_min 0.19
_refine_diff_density_max 0.665
_refine_diff_density_min -0.359
_refine_diff_density_rms 0.069
_refine_ls_extinction_method none
_refine_ls_goodness_of_fit_ref 1.033
_refine_ls_hydrogen_treatment mixed
_refine_ls_matrix_type full
_refine_ls_number_parameters 314
_refine_ls_number_reflns 6154
_refine_ls_number_restraints 4
_refine_ls_restrained_S_all 1.033
_refine_ls_R_factor_all 0.0950
_refine_ls_R_factor_gt 0.0549
_refine_ls_shift/su_max 0.004
_refine_ls_shift/su_mean 0.001
_refine_ls_structure_factor_coef Fsqd
_refine_ls_weighting_details 'w=1/[\s^2^(Fo^2^)+(0.1000P)^2^] where P=(Fo^2^+2Fc^2^)/3'
_refine_ls_weighting_scheme calc
_refine_ls_wR_factor_gt 0.1497
_refine_ls_wR_factor_ref 0.1762
_reflns_Friedel_coverage 0.000
_reflns_number_gt 3847
_reflns_number_total 6154
_reflns_threshold_expression 'I > 2\s(I)'
_cod_data_source_file lq5010.cif
_cod_data_source_block 8a
_cod_database_code 1549171
_shelxl_version_number 2014-3
_shelx_space_group_comment
;
The symmetry employed for this shelxl refinement is uniquely defined
by the following loop, which should always be used as a source of
symmetry information in preference to the above space-group names.
They are only intended as comments.
;
_olex2_refinement_description
;
1. Others
 Fixed Sof: H9A(0.5) H9B(0.5) H12(0.5) H12A(0.5) C1(0.15) H1(0.15) C2(0.15)
 H2(0.15) C8(0.5) C11(0.5) H11(0.5) C1A(0.425) C2A(0.425) C1B(0.425) C2B(0.425)
 C8A(0.5) C11A(0.5) H11A(0.5) H1AA(0.85) H2BA(0.425) H2AA(0.425)
 Fixed U12: Zn1(0)
 Fixed U23: Zn1(0)
 Fixed Uiso: H1A(0.046) H2A(0.046) H1B(0.045) H2B(0.045) H4(0.037) H5(0.03)
 H6(0.034) H7(0.044) H9A(0.047) H9B(0.047) H10(0.034) H12(0.04) H12A(0.04)
 H1(0.034) H2(0.025) H11(0.045) H11A(0.041) H13A(0.089) H13B(0.089) H13C(0.089)
 H14A(0.059) H14B(0.059) H16A(0.085) H16B(0.085) H17A(0.15) H17B(0.15)
 H17C(0.15) H1AA(0.053) H2BA(0.053) H2AA(0.053)
 Fixed X: Zn1(0.5) H1A(0.5371) H2A(0.4722) H1B(0.5312) H2B(0.4623) H4(0.6501)
 H5(0.5632) H6(0.6997) H7(0.6121) H9A(0.8441) H9B(0.8444) H10(0.9269)
 H12(0.8596) H12A(0.8605) H1(0.765) H2(0.7255) H11(0.7808) H11A(0.778)
 H13A(0.4897) H13B(0.4914) H13C(0.4508) H14A(0.4453) H14B(0.4053) H16A(0.3669)
 H16B(0.3287) H17A(0.2869) H17B(0.3279) H17C(0.2854)
 Fixed Y: H1A(0.5579) H2A(0.0419) H1B(0.4281) H2B(-0.0758) H4(0.2473)
 H5(0.2449) H6(0.236) H7(0.2368) H9A(0.1907) H9B(0.2775) H10(0.2336)
 H12(0.2077) H12A(0.2779) H1(0.1925) H2(0.2422) H11(0.321) H11A(0.179)
 H13A(0.244) H13B(0.3155) H13C(0.4131) H14A(0.0212) H14B(0.1154) H16A(-0.0794)
 H16B(0.0228) H17A(0.2034) H17B(0.1222) H17C(-0.0206)
 Fixed Z: Zn1(0.75) H1A(0.8152) H2A(0.6454) H1B(0.8547) H2B(0.6849) H4(0.6628)
 H5(0.661) H6(0.8492) H7(0.8427) H9A(0.791) H9B(0.7917) H10(0.7816) H12(0.602)
 H12A(0.6026) H1(0.7713) H2(0.6479) H11(0.6099) H11A(0.6072) H13A(0.4123)
 H13B(0.4789) H13C(0.4181) H14A(0.4538) H14B(0.3921) H16A(0.4804) H16B(0.419)
 H17A(0.4762) H17B(0.5397) H17C(0.4938)
;
_olex2_submission_special_instructions 'No special instructions were received'

loop_
_space_group_symop_operation_xyz
'x, y, z'
'-x, y, -z+1/2'
'x+1/2, y+1/2, z'
'-x+1/2, y+1/2, -z+1/2'
'-x, -y, -z'
'x, -y, z-1/2'
'-x+1/2, -y+1/2, -z'
'x+1/2, -y+1/2, z-1/2'

loop_
_atom_site_label
_atom_site_type_symbol
_atom_site_fract_x
_atom_site_fract_y
_atom_site_fract_z
_atom_site_U_iso_or_equiv
_atom_site_adp_type
_atom_site_occupancy
_atom_site_site_symmetry_order
_atom_site_calc_flag
_atom_site_refinement_flags_posn
_atom_site_refinement_flags_adp
_atom_site_refinement_flags_occupancy
_atom_site_disorder_assembly
_atom_site_disorder_group
Zn1 Zn 0.5000 0.23830(6) 0.7500 0.02879(14) Uani 1 2 d S T P . .
O1 O 0.51742(6) 0.4635(2) 0.81741(7) 0.0307(4) Uani 1 1 d . . . . .
H1A H 0.5371 0.5579 0.8152 0.046 Uiso 1 1 d R . . . .
H2A H 0.4722 0.0419 0.6454 0.046 Uiso 1 1 d R . . . .
O2 O 0.48368(6) 0.0135(2) 0.68364(7) 0.0297(3) Uani 1 1 d . . . . .
H1B H 0.5312 0.4281 0.8547 0.045 Uiso 1 1 d R . . . .
H2B H 0.4623 -0.0758 0.6849 0.045 Uiso 1 1 d R . . . .
N1 N 0.90202(9) 0.2388(3) 0.69058(11) 0.0379(5) Uani 1 1 d . . . . .
N2 N 0.57948(8) 0.2402(3) 0.75156(10) 0.0337(5) Uani 1 1 d . . . . .
C3 C 0.68433(10) 0.2406(4) 0.75657(15) 0.0483(8) Uani 1 1 d . . . . .
C4 C 0.64288(9) 0.2442(3) 0.70038(12) 0.0309(5) Uani 1 1 d . . . . .
H4 H 0.6501 0.2473 0.6628 0.037 Uiso 1 1 calc R . . . .
C5 C 0.59137(9) 0.2433(3) 0.69966(11) 0.0248(4) Uani 1 1 d . . . . .
H5 H 0.5632 0.2449 0.6610 0.030 Uiso 1 1 calc R . . . .
C6 C 0.67224(9) 0.2380(3) 0.81005(12) 0.0282(5) Uani 1 1 d . . . . .
H6 H 0.6997 0.2360 0.8492 0.034 Uiso 1 1 calc R . . . .
C7 C 0.62015(9) 0.2382(4) 0.80567(12) 0.0369(6) Uani 1 1 d . . . . .
H7 H 0.6121 0.2368 0.8427 0.044 Uiso 1 1 calc R . . . .
C9 C 0.84809(9) 0.2369(4) 0.75403(13) 0.0393(6) Uani 1 1 d . . . . .
H9A H 0.8441 0.1907 0.7910 0.047 Uiso 0.5 1 calc R . . A 1
H9B H 0.8444 0.2775 0.7917 0.047 Uiso 0.5 1 calc R . . B 2
C10 C 0.89589(9) 0.2362(3) 0.74590(11) 0.0286(5) Uani 1 1 d . . . . .
H10 H 0.9269 0.2336 0.7816 0.034 Uiso 1 1 calc R . . . .
C12 C 0.85795(10) 0.2422(3) 0.64121(12) 0.0337(5) Uani 1 1 d . . . . .
H12 H 0.8596 0.2077 0.6020 0.040 Uiso 0.5 1 calc R . . C 1
H12A H 0.8605 0.2779 0.6026 0.040 Uiso 0.5 1 calc R . . D 2
C1 C 0.7357(6) 0.229(2) 0.7377(7) 0.028(3) Uani 0.15 1 d . . . E 3
H1 H 0.7650 0.1925 0.7713 0.034 Uiso 0.15 1 d R . . E 3
C2 C 0.7490(5) 0.255(2) 0.6882(6) 0.021(3) Uani 0.15 1 d . . . E 3
H2 H 0.7255 0.2422 0.6479 0.025 Uiso 0.15 1 d R . . E 3
C8 C 0.80423(17) 0.3102(7) 0.7046(2) 0.0291(10) Uani 0.5 1 d . . . E 1
C11 C 0.8102(3) 0.2947(9) 0.6462(3) 0.0374(16) Uani 0.5 1 d . . . E 1
H11 H 0.7808 0.3210 0.6099 0.045 Uiso 0.5 1 calc R . . E 1
C1A C 0.73825(16) 0.1287(7) 0.7659(2) 0.0180(9) Uani 0.425 1 d D . . E 2
C2A C 0.75346(17) 0.0784(7) 0.7086(2) 0.0205(9) Uani 0.425 1 d D . . E 2
C1B C 0.74020(17) 0.3549(7) 0.7705(2) 0.0184(9) Uani 0.425 1 d D . . E 1
C2B C 0.75539(17) 0.4041(7) 0.7128(2) 0.0196(9) Uani 0.425 1 d D . . E 1
C8A C 0.80292(17) 0.1723(8) 0.7020(2) 0.0314(10) Uani 0.5 1 d . . . E 2
C11A C 0.8078(2) 0.1950(9) 0.6438(3) 0.0343(13) Uani 0.5 1 d . . . E 2
H11A H 0.7780 0.1790 0.6072 0.041 Uiso 0.5 1 calc R . . E 2
O3 O 0.44581(12) 0.0755(4) 0.56611(9) 0.0843(9) Uani 1 1 d . . . . .
O4 O 0.42720(10) 0.3866(3) 0.56501(9) 0.0619(6) Uani 1 1 d . . . . .
O5 O 0.36894(12) 0.5459(3) 0.47242(11) 0.0877(10) Uani 1 1 d . . . . .
O6 O 0.33078(8) 0.3856(3) 0.38680(9) 0.0548(5) Uani 1 1 d . . . . .
C13 C 0.46833(15) 0.2919(5) 0.43629(17) 0.0596(9) Uani 1 1 d . . . . .
H13A H 0.4897 0.2440 0.4123 0.089 Uiso 1 1 calc GR . . . .
H13B H 0.4914 0.3155 0.4789 0.089 Uiso 1 1 calc GR . . . .
H13C H 0.4508 0.4131 0.4181 0.089 Uiso 1 1 calc GR . . . .
C14 C 0.42708(13) 0.1430(4) 0.43556(12) 0.0489(7) Uani 1 1 d . . . . .
H14A H 0.4453 0.0212 0.4538 0.059 Uiso 1 1 calc R . . . .
H14B H 0.4053 0.1154 0.3921 0.059 Uiso 1 1 calc R . . . .
C15 C 0.38980(13) 0.2027(4) 0.47064(12) 0.0401(6) Uani 1 1 d . . . . .
C16 C 0.34843(16) 0.0433(5) 0.46342(16) 0.0711(11) Uani 1 1 d . . . . .
H16A H 0.3669 -0.0794 0.4804 0.085 Uiso 1 1 calc R . . . .
H16B H 0.3287 0.0228 0.4190 0.085 Uiso 1 1 calc R . . . .
C17 C 0.30851(17) 0.0915(7) 0.49628(19) 0.0997(16) Uani 1 1 d . . . . .
H17A H 0.2869 0.2034 0.4762 0.150 Uiso 1 1 calc GR . . . .
H17B H 0.3279 0.1222 0.5397 0.150 Uiso 1 1 calc GR . . . .
H17C H 0.2854 -0.0206 0.4938 0.150 Uiso 1 1 calc GR . . . .
C18 C 0.42391(14) 0.2234(4) 0.53964(13) 0.0447(7) Uani 1 1 d . . . . .
C19 C 0.36029(11) 0.3871(4) 0.44027(13) 0.0439(6) Uani 1 1 d . . . . .
H1AA H 0.7573(11) 0.2369(9) 0.7908(11) 0.053 Uiso 0.85 1 d DR . . F 2
H2BA H 0.7254(18) 0.390(11) 0.6748(17) 0.053 Uiso 0.425 1 d DR . . . .
H2AA H 0.7257(19) 0.094(10) 0.6688(15) 0.053 Uiso 0.425 1 d DR . . . .

loop_
_atom_site_aniso_label
_atom_site_aniso_U_11
_atom_site_aniso_U_22
_atom_site_aniso_U_33
_atom_site_aniso_U_23
_atom_site_aniso_U_13
_atom_site_aniso_U_12
Zn1 0.01270(18) 0.0517(3) 0.0239(2) 0.000 0.00879(13) 0.000
O1 0.0253(8) 0.0408(9) 0.0278(8) 0.0014(7) 0.0114(6) -0.0026(7)
O2 0.0220(7) 0.0403(9) 0.0271(8) 0.0012(7) 0.0088(6) -0.0043(6)
N1 0.0259(10) 0.0548(14) 0.0332(11) -0.0027(9) 0.0104(9) -0.0017(9)
N2 0.0145(8) 0.0597(14) 0.0278(10) -0.0051(9) 0.0083(7) -0.0028(8)
C3 0.0144(10) 0.084(2) 0.0488(17) 0.0134(14) 0.0134(11) 0.0070(12)
C4 0.0214(10) 0.0374(13) 0.0386(13) 0.0037(10) 0.0165(9) 0.0048(9)
C5 0.0185(9) 0.0288(11) 0.0287(11) -0.0025(8) 0.0102(8) -0.0024(8)
C6 0.0159(9) 0.0273(11) 0.0379(12) 0.0026(9) 0.0049(9) 0.0006(8)
C7 0.0183(10) 0.0637(17) 0.0283(12) -0.0043(11) 0.0075(9) -0.0018(10)
C9 0.0168(10) 0.0690(19) 0.0312(13) 0.0080(12) 0.0071(9) 0.0015(11)
C10 0.0194(10) 0.0342(12) 0.0298(11) -0.0021(9) 0.0054(8) -0.0007(8)
C12 0.0342(13) 0.0366(13) 0.0289(12) 0.0014(9) 0.0091(10) 0.0009(10)
C1 0.014(6) 0.039(9) 0.024(7) 0.005(7) -0.005(5) -0.010(6)
C2 0.011(5) 0.032(7) 0.019(6) -0.002(6) 0.004(4) -0.009(5)
C8 0.014(2) 0.035(2) 0.036(3) 0.018(2) 0.0051(18) 0.0003(17)
C11 0.029(3) 0.042(3) 0.031(3) 0.012(3) -0.003(2) -0.011(3)
C1A 0.0095(19) 0.022(2) 0.022(2) -0.002(2) 0.0045(17) 0.0003(16)
C2A 0.010(2) 0.025(2) 0.025(2) -0.0012(18) 0.0041(17) 0.0011(17)
C1B 0.011(2) 0.022(2) 0.021(2) 0.0020(18) 0.0054(17) 0.0033(16)
C2B 0.013(2) 0.025(2) 0.022(2) 0.0021(19) 0.0075(17) -0.0004(17)
C8A 0.018(2) 0.040(3) 0.034(3) -0.012(2) 0.0071(19) 0.002(2)
C11A 0.022(3) 0.050(4) 0.028(3) -0.001(3) 0.005(2) -0.004(3)
O3 0.142(3) 0.0678(16) 0.0306(11) 0.0077(11) 0.0127(13) 0.0345(16)
O4 0.0854(17) 0.0611(14) 0.0339(11) -0.0144(10) 0.0136(11) 0.0042(12)
O5 0.135(2) 0.0511(14) 0.0605(15) -0.0186(11) 0.0120(15) 0.0369(15)
O6 0.0552(12) 0.0633(14) 0.0436(11) 0.0036(10) 0.0139(10) 0.0087(10)
C13 0.067(2) 0.071(2) 0.054(2) 0.0003(16) 0.0373(18) 0.0111(17)
C14 0.075(2) 0.0419(15) 0.0282(13) -0.0027(11) 0.0155(13) 0.0210(14)
C15 0.0587(18) 0.0339(13) 0.0278(13) -0.0002(10) 0.0148(12) -0.0009(12)
C16 0.097(3) 0.063(2) 0.053(2) -0.0045(16) 0.0253(19) -0.035(2)
C17 0.084(3) 0.136(4) 0.085(3) 0.009(3) 0.037(2) -0.047(3)
C18 0.0581(19) 0.0520(17) 0.0263(13) -0.0007(11) 0.0172(13) 0.0043(13)
C19 0.0454(16) 0.0509(16) 0.0384(14) -0.0007(12) 0.0182(12) 0.0108(13)

loop_
_atom_type_symbol
_atom_type_description
_atom_type_scat_dispersion_real
_atom_type_scat_dispersion_imag
_atom_type_scat_source
C C 0.0033 0.0016 'International Tables Vol C Tables 4.2.6.8 and 6.1.1.4'
H H 0.0000 0.0000 'International Tables Vol C Tables 4.2.6.8 and 6.1.1.4'
N N 0.0061 0.0033 'International Tables Vol C Tables 4.2.6.8 and 6.1.1.4'
O O 0.0106 0.0060 'International Tables Vol C Tables 4.2.6.8 and 6.1.1.4'
Zn Zn 0.2839 1.4301 'International Tables Vol C Tables 4.2.6.8 and 6.1.1.4'

loop_
_geom_angle_atom_site_label_1
_geom_angle_atom_site_label_2
_geom_angle_atom_site_label_3
_geom_angle
_geom_angle_site_symmetry_1
_geom_angle_site_symmetry_3
O1 Zn1 O1 86.59(9) . 2_656
O2 Zn1 O1 93.79(6) . 2_656
O2 Zn1 O1 179.29(5) 2_656 2_656
O2 Zn1 O1 179.29(5) . .
O2 Zn1 O1 93.79(6) 2_656 .
O2 Zn1 O2 85.84(9) . 2_656
O2 Zn1 N2 91.99(7) . 2_656
O2 Zn1 N2 91.99(7) 2_656 .
O2 Zn1 N2 88.53(7) 2_656 2_656
O2 Zn1 N2 88.53(7) . .
N2 Zn1 O1 90.88(7) 2_656 2_656
N2 Zn1 O1 88.60(7) 2_656 .
N2 Zn1 O1 90.88(7) . .
N2 Zn1 O1 88.60(7) . 2_656
N2 Zn1 N2 179.29(11) . 2_656
Zn1 O1 H1A 120.0 . .
Zn1 O1 H1B 116.2 . .
H1A O1 H1B 102.5 . .
Zn1 O2 H2A 119.5 . .
Zn1 O2 H2B 118.7 . .
H2A O2 H2B 101.2 . .
C12 N1 C10 116.9(2) . .
C5 N2 Zn1 122.02(16) . .
C5 N2 C7 117.6(2) . .
C7 N2 Zn1 120.37(16) . .
C4 C3 C1 103.7(6) . .
C4 C3 C1A 122.4(3) . .
C4 C3 C1B 124.4(3) . .
C6 C3 C4 118.5(2) . .
C6 C3 C1 137.7(6) . .
C6 C3 C1A 110.7(3) . .
C6 C3 C1B 108.3(3) . .
C3 C4 H4 120.3 . .
C5 C4 C3 119.4(2) . .
C5 C4 H4 120.3 . .
N2 C5 C4 122.3(2) . .
N2 C5 H5 118.9 . .
C4 C5 H5 118.9 . .
C3 C6 H6 120.6 . .
C7 C6 C3 118.8(2) . .
C7 C6 H6 120.6 . .
N2 C7 C6 123.5(2) . .
N2 C7 H7 118.3 . .
C6 C7 H7 118.3 . .
C10 C9 H9A 121.6 . .
C10 C9 H9B 121.8 . .
C10 C9 C8 116.9(3) . .
C10 C9 C8A 116.4(3) . .
C8 C9 H9A 121.6 . .
C8A C9 H9B 121.8 . .
N1 C10 C9 124.1(2) . .
N1 C10 H10 118.0 . .
C9 C10 H10 118.0 . .
N1 C12 H12 119.6 . .
N1 C12 H12A 118.6 . .
N1 C12 C11 120.9(4) . .
N1 C12 C11A 122.8(3) . .
C11 C12 H12 119.6 . .
C11A C12 H12A 118.6 . .
C3 C1 H1 110.4 . .
C2 C1 C3 138.6(12) . .
C2 C1 H1 111.0 . .
C1 C2 H2 124.0 . .
C1 C2 H2BA 93(4) . .
C1 C2 H2AA 87(3) . .
H2 C2 H2BA 71.1 . .
H2 C2 H2AA 59.0 . .
H2BA C2 H2AA 118(3) . .
C9 C8 C2B 124.1(4) . .
C11 C8 C9 113.9(4) . .
C11 C8 C2B 122.0(4) . .
C12 C11 C8 120.8(5) . .
C12 C11 H11 119.6 . .
C8 C11 H11 119.6 . .
C3 C1A H1AA 88.7(18) . .
C2A C1A C3 119.1(4) . .
C2A C1A H1AA 116(3) . .
C1A C2A H2AA 116(4) . .
C8A C2A C1A 118.7(4) . .
C8A C2A H2AA 106(4) . .
C2B C1B C3 115.5(4) . .
C8 C2B C1B 119.9(4) . .
C8 C2B H2BA 109(4) . .
C1B C2B H2BA 112(4) . .
C9 C8A C2A 123.6(4) . .
C11A C8A C9 115.6(4) . .
C11A C8A C2A 120.7(4) . .
C12 C11A H11A 120.9 . .
C8A C11A C12 118.1(5) . .
C8A C11A H11A 120.9 . .
H13A C13 H13B 109.5 . .
H13A C13 H13C 109.5 . .
H13B C13 H13C 109.5 . .
C14 C13 H13A 109.5 . .
C14 C13 H13B 109.5 . .
C14 C13 H13C 109.5 . .
C13 C14 H14A 108.6 . .
C13 C14 H14B 108.6 . .
C13 C14 C15 114.7(2) . .
H14A C14 H14B 107.6 . .
C15 C14 H14A 108.6 . .
C15 C14 H14B 108.6 . .
C14 C15 C18 107.7(3) . .
C16 C15 C14 109.1(2) . .
C16 C15 C18 109.2(2) . .
C16 C15 C19 107.7(3) . .
C19 C15 C14 107.9(2) . .
C19 C15 C18 115.1(2) . .
C15 C16 H16A 109.0 . .
C15 C16 H16B 109.0 . .
C15 C16 C17 113.0(3) . .
H16A C16 H16B 107.8 . .
C17 C16 H16A 109.0 . .
C17 C16 H16B 109.0 . .
C16 C17 H17A 109.5 . .
C16 C17 H17B 109.5 . .
C16 C17 H17C 109.5 . .
H17A C17 H17B 109.5 . .
H17A C17 H17C 109.5 . .
H17B C17 H17C 109.5 . .
O3 C18 O4 124.4(3) . .
O3 C18 C15 116.6(2) . .
O4 C18 C15 119.0(3) . .
O5 C19 C15 118.3(3) . .
O6 C19 O5 120.9(3) . .
O6 C19 C15 120.7(3) . .

loop_
_geom_bond_atom_site_label_1
_geom_bond_atom_site_label_2
_geom_bond_distance
_geom_bond_site_symmetry_2
Zn1 O1 2.1330(17) 2_656
Zn1 O1 2.1330(17) .
Zn1 O2 2.1160(16) .
Zn1 O2 2.1160(16) 2_656
Zn1 N2 2.1183(19) .
Zn1 N2 2.1183(19) 2_656
O1 H1A 0.8493 .
O1 H1B 0.8479 .
O2 H2A 0.8515 .
O2 H2B 0.8495 .
N1 C10 1.341(3) .
N1 C12 1.331(3) .
N2 C5 1.340(3) .
N2 C7 1.347(3) .
C3 C4 1.389(4) .
C3 C6 1.379(4) .
C3 C1 1.581(17) .
C3 C1A 1.586(5) .
C3 C1B 1.624(5) .
C4 H4 0.9500 .
C4 C5 1.375(3) .
C5 H5 0.9500 .
C6 H6 0.9500 .
C6 C7 1.365(3) .
C7 H7 0.9500 .
C9 H9A 0.9500 .
C9 H9B 0.9500 .
C9 C10 1.357(3) .
C9 C8 1.421(5) .
C9 C8A 1.452(5) .
C10 H10 0.9500 .
C12 H12 0.9500 .
C12 H12A 0.9500 .
C12 C11 1.372(8) .
C12 C11A 1.405(7) .
C1 H1 0.9302 .
C1 C2 1.32(2) .
C2 H2 0.9301 .
C2 H2BA 1.11(7) .
C2 H2AA 1.28(7) .
C8 C11 1.416(9) .
C8 C2B 1.528(6) .
C11 H11 0.9500 .
C1A C2A 1.551(7) .
C1A H1AA 0.972(5) .
C2A C8A 1.529(7) .
C2A H2AA 0.969(5) .
C1B C2B 1.556(6) .
C2B H2BA 0.970(5) .
C8A C11A 1.401(8) .
C11A H11A 0.9500 .
O3 C18 1.230(4) .
O4 C18 1.257(3) .
O5 C19 1.298(4) .
O6 C19 1.216(3) .
C13 H13A 0.9800 .
C13 H13B 0.9800 .
C13 H13C 0.9800 .
C13 C14 1.504(5) .
C14 H14A 0.9900 .
C14 H14B 0.9900 .
C14 C15 1.541(4) .
C15 C16 1.529(4) .
C15 C18 1.547(4) .
C15 C19 1.534(4) .
C16 H16A 0.9900 .
C16 H16B 0.9900 .
C16 C17 1.545(5) .
C17 H17A 0.9800 .
C17 H17B 0.9800 .
C17 H17C 0.9800 .

loop_
_geom_torsion_atom_site_label_1
_geom_torsion_atom_site_label_2
_geom_torsion_atom_site_label_3
_geom_torsion_atom_site_label_4
_geom_torsion
Zn1 N2 C5 C4 -179.89(16)
Zn1 N2 C7 C6 179.56(18)
N1 C12 C11 C8 -12.3(7)
N1 C12 C11A C8A 9.9(7)
C3 C4 C5 N2 0.4(3)
C3 C6 C7 N2 0.2(4)
C3 C1A C2A C8A 115.3(4)
C3 C1B C2B C8 -114.7(4)
C4 C3 C6 C7 0.3(4)
C4 C3 C1 C2 15(2)
C4 C3 C1A C2A 20.2(5)
C4 C3 C1B C2B -23.2(5)
C5 N2 C7 C6 -0.4(4)
C6 C3 C4 C5 -0.6(4)
C6 C3 C1 C2 -169.2(14)
C6 C3 C1A C2A 167.8(3)
C6 C3 C1B C2B -169.7(3)
C7 N2 C5 C4 0.1(3)
C9 C8 C11 C12 -9.8(7)
C9 C8 C2B C1B -24.0(7)
C9 C8A C11A C12 11.6(7)
C10 N1 C12 C11 17.7(4)
C10 N1 C12 C11A -16.3(4)
C10 C9 C8 C11 25.7(5)
C10 C9 C8 C2B -152.3(4)
C10 C9 C8A C2A 151.9(4)
C10 C9 C8A C11A -26.0(6)
C12 N1 C10 C9 -0.1(3)
C1 C3 C4 C5 176.4(6)
C1 C3 C6 C7 -175.4(9)
C1 C3 C1A C2A -44.4(10)
C1 C3 C1B C2B 46.7(10)
C8 C9 C10 N1 -22.3(4)
C8 C9 C8A C2A -107.3(6)
C8 C9 C8A C11A 74.8(6)
C11 C12 C11A C8A -85.6(10)
C11 C8 C2B C1B 158.1(5)
C1A C3 C4 C5 144.7(3)
C1A C3 C6 C7 -148.8(3)
C1A C3 C1 C2 143(3)
C1A C3 C1B C2B 86.7(4)
C1A C2A C8A C9 27.0(7)
C1A C2A C8A C11A -155.2(5)
C2A C8A C11A C12 -166.4(4)
C1B C3 C4 C5 -144.0(3)
C1B C3 C6 C7 149.1(3)
C1B C3 C1 C2 -112(2)
C1B C3 C1A C2A -93.0(5)
C2B C8 C11 C12 168.3(4)
C8A C9 C10 N1 21.2(4)
C8A C9 C8 C11 -73.7(6)
C8A C9 C8 C2B 108.2(6)
C11A C12 C11 C8 90.5(10)
C13 C14 C15 C16 177.2(3)
C13 C14 C15 C18 -64.4(3)
C13 C14 C15 C19 60.4(3)
C14 C15 C16 C17 -179.1(3)
C14 C15 C18 O3 -63.4(4)
C14 C15 C18 O4 117.2(3)
C14 C15 C19 O5 -115.3(3)
C14 C15 C19 O6 62.5(4)
C16 C15 C18 O3 55.0(4)
C16 C15 C18 O4 -124.4(3)
C16 C15 C19 O5 127.0(3)
C16 C15 C19 O6 -55.2(4)
C18 C15 C16 C17 63.4(4)
C18 C15 C19 O5 4.9(4)
C18 C15 C19 O6 -177.3(3)
C19 C15 C16 C17 -62.2(4)
C19 C15 C18 O3 176.3(3)
C19 C15 C18 O4 -3.1(4)
